data_7715582
loop_
_publ_author_name
'Muralidharan, Abhishek V.'
'Frenette, Brandon L.'
'Wicke, Julius'
'Oma&#xf1;a, Alvaro A'
'Ferguson, Michael J.'
'Rivard, Eric'

_publ_section_title
;
 Frustrated Lewis pair adducts of alkynyl-capped tetrelenes.
;
_journal_issue 16
_journal_name_full 'Dalton transactions (Cambridge, England : 2003)'
_journal_page_first 7206
_journal_page_last 7212
_journal_paper_doi 10.1039/d4dt00795f
_journal_volume 53
_journal_year 2024
_chemical_formula_moiety 'C34 H58 B P Si3'
_chemical_formula_sum 'C34 H58 B P Si3'
_chemical_formula_weight 592.85
_chemical_properties_physical Air-sensitive,Moisture-sensitive,Oxygen-sensitive
_space_group_crystal_system monoclinic
_space_group_IT_number 14
_space_group_name_Hall '-P 2yn'
_space_group_name_H-M_alt 'P 1 21/n 1'
_atom_sites_solution_hydrogens geom
_atom_sites_solution_primary dual
_audit_creation_date 2023-01-20
_audit_creation_method
;
Olex2 1.5
(compiled 2022.04.07 svn.rca3783a0 for OlexSys, GUI svn.r6498)
;
_audit_update_record
;
2024-03-05 deposited with the CCDC.	2024-04-01 downloaded from the CCDC.
;
_cell_angle_alpha 90
_cell_angle_beta 105.0956(17)
_cell_angle_gamma 90
_cell_formula_units_Z 4
_cell_length_a 11.7526(12)
_cell_length_b 19.307(2)
_cell_length_c 16.8909(17)
_cell_measurement_reflns_used 9173
_cell_measurement_temperature 193.15
_cell_measurement_theta_max 26.80
_cell_measurement_theta_min 2.17
_cell_volume 3700.4(7)
_computing_molecular_graphics 'Olex2 1.5 (Dolomanov et al., 2009)'
_computing_publication_material 'Olex2 1.5 (Dolomanov et al., 2009)'
_computing_structure_refinement 'SHELXL 2019/2 (Sheldrick, 2015)'
_computing_structure_solution 'SHELXT  (Sheldrick, 2015)'
_diffrn_ambient_temperature 193.15
_diffrn_measured_fraction_theta_full 1.000
_diffrn_measured_fraction_theta_max 1.000
_diffrn_measurement_device_type 'Bruker APEX-II CCD'
_diffrn_measurement_method '\w scans'
_diffrn_radiation_type MoK\a
_diffrn_radiation_wavelength 0.71073
_diffrn_reflns_av_R_equivalents 0.0510
_diffrn_reflns_av_unetI/netI 0.0254
_diffrn_reflns_Laue_measured_fraction_full 1.000
_diffrn_reflns_Laue_measured_fraction_max 1.000
_diffrn_reflns_limit_h_max 15
_diffrn_reflns_limit_h_min -15
_diffrn_reflns_limit_k_max 25
_diffrn_reflns_limit_k_min -25
_diffrn_reflns_limit_l_max 22
_diffrn_reflns_limit_l_min -22
_diffrn_reflns_number 86565
_diffrn_reflns_point_group_measured_fraction_full 1.000
_diffrn_reflns_point_group_measured_fraction_max 1.000
_diffrn_reflns_theta_full 25.242
_diffrn_reflns_theta_max 28.329
_diffrn_reflns_theta_min 1.635
_diffrn_source_current 30.0
_diffrn_source_power 1.5
_diffrn_source_voltage 50.0
_diffrn_standards_number 0
_exptl_absorpt_coefficient_mu 0.192
_exptl_absorpt_correction_T_max 0.9953
_exptl_absorpt_correction_T_min 0.9352
_exptl_absorpt_correction_type numerical
_exptl_absorpt_process_details
'SADABS 2016/2: Krause, L., Herbst-Irmer, R., Sheldrick G.M. & Stalke D.,  J. Appl. Cryst. 48 (2015) 3-10'
_exptl_crystal_colour colourless
_exptl_crystal_colour_primary colourless
_exptl_crystal_density_diffrn 1.064
_exptl_crystal_description fragment
_exptl_crystal_F_000 1296
_exptl_crystal_recrystallization_method 'Re-crystallisation from solvent: diethylether/pentane'
_exptl_crystal_size_max 0.469
_exptl_crystal_size_mid 0.372
_exptl_crystal_size_min 0.14
_refine_diff_density_max 0.326
_refine_diff_density_min -0.314
_refine_diff_density_rms 0.049
_refine_ls_extinction_method none
_refine_ls_goodness_of_fit_ref 1.037
_refine_ls_hydrogen_treatment constr
_refine_ls_matrix_type full
_refine_ls_number_parameters 378
_refine_ls_number_reflns 9233
_refine_ls_number_restraints 3
_refine_ls_restrained_S_all 1.037
_refine_ls_R_factor_all 0.0556
_refine_ls_R_factor_gt 0.0433
_refine_ls_shift/su_max 0.001
_refine_ls_shift/su_mean 0.000
_refine_ls_structure_factor_coef Fsqd
_refine_ls_weighting_details 'w=1/[\s^2^(Fo^2^)+(0.0649P)^2^+1.3022P] where P=(Fo^2^+2Fc^2^)/3'
_refine_ls_weighting_scheme calc
_refine_ls_wR_factor_gt 0.1149
_refine_ls_wR_factor_ref 0.1260
_reflns_Friedel_coverage 0.000
_reflns_number_gt 7489
_reflns_number_total 9233
_reflns_threshold_expression 'I > 2\s(I)'
_cod_data_source_file d4dt00795f3.cif
_cod_data_source_block PB(SiCCSiMe3_2)
_cod_depositor_comments 'Adding full bibliography for 7715580--7715582.cif.'
_cod_original_cell_volume 3700.5(7)
_cod_database_code 7715582
_shelx_shelxl_version_number 2019/2
_shelx_space_group_comment
;
The symmetry employed for this shelxl refinement is uniquely defined
by the following loop, which should always be used as a source of
symmetry information in preference to the above space-group names.
They are only intended as comments.
;
_shelx_estimated_absorpt_t_max 0.974
_shelx_estimated_absorpt_t_min 0.915
_olex2_refinement_description
;
1. Fixed Uiso
 At 1.2 times of:
  All C(H) groups, All C(H,H) groups
 At 1.5 times of:
  All C(H,H,H) groups
2. Restrained distances
 Si2-C29B \\sim Si2-C27B \\sim Si2-C28B
 with sigma of 0.01
3. Others
 Sof(C29B)=Sof(H29D)=Sof(H29E)=Sof(H29F)=Sof(C27B)=Sof(H27D)=Sof(H27E)=
 Sof(H27F)=Sof(C28B)=Sof(H28D)=Sof(H28E)=Sof(H28F)=1-FVAR(1)
 Sof(C28A)=Sof(H28A)=Sof(H28B)=Sof(H28C)=Sof(C29A)=Sof(H29A)=Sof(H29B)=
 Sof(H29C)=Sof(C27A)=Sof(H27A)=Sof(H27B)=Sof(H27C)=FVAR(1)
4.a Ternary CH refined with riding coordinates:
 C10(H10), C7(H7), C19(H19), C13(H13)
4.b Secondary CH2 refined with riding coordinates:
 C20(H20A,H20B), C21(H21A,H21B), C22(H22A,H22B), C23(H23A,H23B), C24(H24A,
 H24B), C14(H14A,H14B), C15(H15A,H15B), C16(H16A,H16B), C17(H17A,H17B),
 C18(H18A,H18B)
4.c Aromatic/amide H refined with riding coordinates:
 C3(H3), C4(H4), C5(H5), C6(H6)
4.d Idealised Me refined as rotating group:
 C11(H11A,H11B,H11C), C12(H12A,H12B,H12C), C8(H8A,H8B,H8C), C9(H9A,H9B,H9C),
 C28A(H28A,H28B,H28C), C29A(H29A,H29B,H29C), C27A(H27A,H27B,H27C), C32(H32A,
 H32B,H32C), C33(H33A,H33B,H33C), C34(H34A,H34B,H34C), C29B(H29D,H29E,H29F),
 C27B(H27D,H27E,H27F), C28B(H28D,H28E,H28F)
;
_olex2_submission_special_instructions 'No special instructions were received'

loop_
_space_group_symop_operation_xyz
'x, y, z'
'-x+1/2, y+1/2, -z+1/2'
'-x, -y, -z'
'x-1/2, -y-1/2, z-1/2'

loop_
_atom_site_label
_atom_site_type_symbol
_atom_site_fract_x
_atom_site_fract_y
_atom_site_fract_z
_atom_site_U_iso_or_equiv
_atom_site_adp_type
_atom_site_occupancy
_atom_site_site_symmetry_order
_atom_site_calc_flag
_atom_site_refinement_flags_posn
_atom_site_refinement_flags_adp
_atom_site_refinement_flags_occupancy
_atom_site_disorder_assembly
_atom_site_disorder_group
P1 P 0.60706(3) 0.29687(2) 0.79143(2) 0.02899(10) Uani 1 1 d . . . . .
Si1 Si 0.47818(3) 0.26634(2) 0.66853(2) 0.02565(10) Uani 1 1 d . . . . .
Si2 Si 0.58604(5) 0.36677(3) 0.43304(3) 0.04254(13) Uani 1 1 d D . . . .
Si3 Si 0.10587(4) 0.37474(2) 0.67755(3) 0.04025(12) Uani 1 1 d . . . . .
C1 C 0.64237(13) 0.21028(7) 0.83040(9) 0.0286(3) Uani 1 1 d . . . . .
C2 C 0.59609(12) 0.15504(7) 0.77765(8) 0.0271(3) Uani 1 1 d . . . . .
C3 C 0.62301(14) 0.08853(8) 0.81184(10) 0.0362(3) Uani 1 1 d . . . . .
H3 H 0.594388 0.049356 0.778565 0.043 Uiso 1 1 calc R U . . .
C4 C 0.68923(15) 0.07750(9) 0.89166(11) 0.0433(4) Uani 1 1 d . . . . .
H4 H 0.705755 0.031586 0.911560 0.052 Uiso 1 1 calc R U . . .
C5 C 0.73143(16) 0.13333(10) 0.94255(10) 0.0444(4) Uani 1 1 d . . . . .
H5 H 0.775842 0.126037 0.997544 0.053 Uiso 1 1 calc R U . . .
C6 C 0.70798(15) 0.19947(9) 0.91217(9) 0.0390(4) Uani 1 1 d . . . . .
H6 H 0.736191 0.238107 0.946505 0.047 Uiso 1 1 calc R U . . .
C25 C 0.52028(13) 0.31315(8) 0.58522(9) 0.0317(3) Uani 1 1 d . . . . .
C26 C 0.54268(16) 0.33665(9) 0.52514(11) 0.0422(4) Uani 1 1 d . . . . .
C30 C 0.33832(13) 0.30878(8) 0.67219(9) 0.0308(3) Uani 1 1 d . . . . .
C31 C 0.24576(14) 0.33430(8) 0.67296(10) 0.0373(3) Uani 1 1 d . . . . .
C10 C 0.54844(16) 0.34189(9) 0.86837(10) 0.0420(4) Uani 1 1 d . . . . .
H10 H 0.614470 0.346144 0.919245 0.050 Uiso 1 1 calc R U . . .
C11 C 0.45126(19) 0.29924(12) 0.89045(12) 0.0541(5) Uani 1 1 d . . . . .
H11A H 0.384131 0.294876 0.842122 0.081 Uiso 1 1 calc R U . . .
H11B H 0.425832 0.322469 0.934514 0.081 Uiso 1 1 calc R U . . .
H11C H 0.481615 0.253079 0.908830 0.081 Uiso 1 1 calc R U . . .
C12 C 0.5059(2) 0.41525(10) 0.84194(14) 0.0585(5) Uani 1 1 d . . . . .
H12A H 0.572665 0.443350 0.836014 0.088 Uiso 1 1 calc R U . . .
H12B H 0.471892 0.436033 0.883509 0.088 Uiso 1 1 calc R U . . .
H12C H 0.446002 0.413368 0.789358 0.088 Uiso 1 1 calc R U . . .
C7 C 0.74365(15) 0.33970(9) 0.78154(11) 0.0401(4) Uani 1 1 d . . . . .
H7 H 0.781655 0.307115 0.750145 0.048 Uiso 1 1 calc R U . . .
C8 C 0.83253(18) 0.35150(13) 0.86404(13) 0.0589(5) Uani 1 1 d . . . . .
H8A H 0.799584 0.384026 0.896730 0.088 Uiso 1 1 calc R U . . .
H8B H 0.905350 0.370719 0.855094 0.088 Uiso 1 1 calc R U . . .
H8C H 0.849752 0.307337 0.893317 0.088 Uiso 1 1 calc R U . . .
C9 C 0.7211(2) 0.40710(11) 0.73222(14) 0.0635(6) Uani 1 1 d . . . . .
H9A H 0.657111 0.400028 0.682516 0.095 Uiso 1 1 calc R U . . .
H9B H 0.792871 0.420767 0.716968 0.095 Uiso 1 1 calc R U . . .
H9C H 0.698937 0.443647 0.765602 0.095 Uiso 1 1 calc R U . . .
C19 C 0.39007(12) 0.11807(7) 0.67335(8) 0.0258(3) Uani 1 1 d . . . . .
H19 H 0.412598 0.068003 0.678263 0.031 Uiso 1 1 calc R U . . .
C20 C 0.30268(13) 0.12631(8) 0.58886(9) 0.0324(3) Uani 1 1 d . . . . .
H20A H 0.342002 0.113068 0.545897 0.039 Uiso 1 1 calc R U . . .
H20B H 0.279267 0.175559 0.580356 0.039 Uiso 1 1 calc R U . . .
C21 C 0.19196(14) 0.08172(9) 0.57983(10) 0.0390(4) Uani 1 1 d . . . . .
H21A H 0.137178 0.089824 0.525234 0.047 Uiso 1 1 calc R U . . .
H21B H 0.214227 0.032145 0.583608 0.047 Uiso 1 1 calc R U . . .
C22 C 0.13051(14) 0.09897(10) 0.64607(12) 0.0433(4) Uani 1 1 d . . . . .
H22A H 0.103039 0.147625 0.639955 0.052 Uiso 1 1 calc R U . . .
H22B H 0.060851 0.068667 0.640186 0.052 Uiso 1 1 calc R U . . .
C23 C 0.21450(14) 0.08873(9) 0.73026(10) 0.0386(3) Uani 1 1 d . . . . .
H23A H 0.235886 0.039140 0.738036 0.046 Uiso 1 1 calc R U . . .
H23B H 0.174585 0.102147 0.772834 0.046 Uiso 1 1 calc R U . . .
C24 C 0.32652(14) 0.13192(8) 0.74061(9) 0.0332(3) Uani 1 1 d . . . . .
H24A H 0.380962 0.121540 0.794716 0.040 Uiso 1 1 calc R U . . .
H24B H 0.305769 0.181651 0.739909 0.040 Uiso 1 1 calc R U . . .
C13 C 0.58616(12) 0.14132(7) 0.61493(8) 0.0261(3) Uani 1 1 d . . . . .
H13 H 0.538888 0.159983 0.561182 0.031 Uiso 1 1 calc R U . . .
C14 C 0.70919(13) 0.17465(8) 0.63118(10) 0.0336(3) Uani 1 1 d . . . . .
H14A H 0.701340 0.225412 0.636098 0.040 Uiso 1 1 calc R U . . .
H14B H 0.758836 0.157307 0.684115 0.040 Uiso 1 1 calc R U . . .
C15 C 0.77078(16) 0.15954(9) 0.56408(12) 0.0440(4) Uani 1 1 d . . . . .
H15A H 0.725885 0.181099 0.512147 0.053 Uiso 1 1 calc R U . . .
H15B H 0.850558 0.180293 0.579219 0.053 Uiso 1 1 calc R U . . .
C16 C 0.78080(16) 0.08211(10) 0.55140(14) 0.0511(5) Uani 1 1 d . . . . .
H16A H 0.834005 0.061358 0.600978 0.061 Uiso 1 1 calc R U . . .
H16B H 0.815242 0.073839 0.504626 0.061 Uiso 1 1 calc R U . . .
C17 C 0.66000(16) 0.04764(9) 0.53447(12) 0.0447(4) Uani 1 1 d . . . . .
H17A H 0.669078 -0.003073 0.530009 0.054 Uiso 1 1 calc R U . . .
H17B H 0.609750 0.064603 0.481544 0.054 Uiso 1 1 calc R U . . .
C18 C 0.60011(14) 0.06324(8) 0.60271(10) 0.0353(3) Uani 1 1 d . . . . .
H18A H 0.647308 0.042767 0.654644 0.042 Uiso 1 1 calc R U . . .
H18B H 0.521374 0.041158 0.589202 0.042 Uiso 1 1 calc R U . . .
C28A C 0.5130(4) 0.3109(2) 0.34922(19) 0.1139(18) Uani 0.866(4) 1 d . . P A 1
H28A H 0.548638 0.264741 0.357422 0.171 Uiso 0.866(4) 1 calc R U P A 1
H28B H 0.521538 0.330280 0.297439 0.171 Uiso 0.866(4) 1 calc R U P A 1
H28C H 0.429112 0.307549 0.347372 0.171 Uiso 0.866(4) 1 calc R U P A 1
C29A C 0.7484(2) 0.3626(2) 0.45841(19) 0.0830(11) Uani 0.866(4) 1 d . . P A 1
H29A H 0.781671 0.390639 0.507314 0.125 Uiso 0.866(4) 1 calc R U P A 1
H29B H 0.775732 0.380499 0.412289 0.125 Uiso 0.866(4) 1 calc R U P A 1
H29C H 0.773954 0.314395 0.469113 0.125 Uiso 0.866(4) 1 calc R U P A 1
C27A C 0.5391(3) 0.45816(17) 0.4098(2) 0.0917(12) Uani 0.866(4) 1 d . . P A 1
H27A H 0.452981 0.461038 0.396850 0.138 Uiso 0.866(4) 1 calc R U P A 1
H27B H 0.566030 0.474362 0.362772 0.138 Uiso 0.866(4) 1 calc R U P A 1
H27C H 0.573618 0.487224 0.457606 0.138 Uiso 0.866(4) 1 calc R U P A 1
C32 C 0.0795(2) 0.45037(12) 0.60732(15) 0.0638(6) Uani 1 1 d . . . . .
H32A H 0.146215 0.482402 0.623157 0.096 Uiso 1 1 calc R U . . .
H32B H 0.007185 0.474100 0.610748 0.096 Uiso 1 1 calc R U . . .
H32C H 0.071020 0.434535 0.550955 0.096 Uiso 1 1 calc R U . . .
C33 C -0.01226(19) 0.30841(13) 0.64592(17) 0.0661(6) Uani 1 1 d . . . . .
H33A H -0.014909 0.291918 0.590603 0.099 Uiso 1 1 calc R U . . .
H33B H -0.088389 0.328995 0.646163 0.099 Uiso 1 1 calc R U . . .
H33C H 0.004351 0.269419 0.684359 0.099 Uiso 1 1 calc R U . . .
C34 C 0.1222(2) 0.40128(11) 0.78602(14) 0.0569(5) Uani 1 1 d . . . . .
H34A H 0.130636 0.359956 0.820762 0.085 Uiso 1 1 calc R U . . .
H34B H 0.052237 0.427297 0.789892 0.085 Uiso 1 1 calc R U . . .
H34C H 0.192239 0.430532 0.804431 0.085 Uiso 1 1 calc R U . . .
B1 B 0.51337(14) 0.16138(8) 0.68352(9) 0.0246(3) Uani 1 1 d . . . . .
C29B C 0.691(2) 0.4388(12) 0.4628(16) 0.103(8) Uiso 0.134(4) 1 d D . P A 2
H29D H 0.692618 0.453921 0.518510 0.155 Uiso 0.134(4) 1 calc R U P A 2
H29E H 0.666017 0.477485 0.424628 0.155 Uiso 0.134(4) 1 calc R U P A 2
H29F H 0.769608 0.423422 0.461143 0.155 Uiso 0.134(4) 1 calc R U P A 2
C27B C 0.4564(17) 0.3878(13) 0.3476(12) 0.090(7) Uiso 0.134(4) 1 d D . P A 2
H27D H 0.384683 0.371037 0.360682 0.134 Uiso 0.134(4) 1 calc R U P A 2
H27E H 0.464458 0.365333 0.297278 0.134 Uiso 0.134(4) 1 calc R U P A 2
H27F H 0.451315 0.438049 0.339506 0.134 Uiso 0.134(4) 1 calc R U P A 2
C28B C 0.661(2) 0.2912(11) 0.3999(16) 0.099(8) Uiso 0.134(4) 1 d D . P A 2
H28D H 0.678461 0.256441 0.443583 0.149 Uiso 0.134(4) 1 calc R U P A 2
H28E H 0.734410 0.306580 0.388305 0.149 Uiso 0.134(4) 1 calc R U P A 2
H28F H 0.609117 0.270989 0.350209 0.149 Uiso 0.134(4) 1 calc R U P A 2

loop_
_atom_site_aniso_label
_atom_site_aniso_U_11
_atom_site_aniso_U_22
_atom_site_aniso_U_33
_atom_site_aniso_U_23
_atom_site_aniso_U_13
_atom_site_aniso_U_12
P1 0.03207(19) 0.02785(18) 0.02742(19) -0.00606(14) 0.00840(14) -0.00290(14)
Si1 0.02781(19) 0.02582(19) 0.02397(19) -0.00027(14) 0.00787(14) 0.00237(14)
Si2 0.0471(3) 0.0499(3) 0.0331(2) 0.00772(19) 0.0151(2) -0.0046(2)
Si3 0.0328(2) 0.0365(2) 0.0529(3) -0.0034(2) 0.0137(2) 0.00535(18)
C1 0.0295(7) 0.0314(7) 0.0243(7) -0.0006(5) 0.0058(5) -0.0020(5)
C2 0.0253(6) 0.0303(7) 0.0257(6) 0.0012(5) 0.0067(5) -0.0007(5)
C3 0.0384(8) 0.0323(8) 0.0334(8) 0.0021(6) 0.0012(6) -0.0017(6)
C4 0.0435(9) 0.0418(9) 0.0382(9) 0.0123(7) -0.0007(7) -0.0016(7)
C5 0.0423(9) 0.0557(10) 0.0286(8) 0.0070(7) -0.0026(7) -0.0047(8)
C6 0.0381(8) 0.0481(9) 0.0263(7) -0.0030(6) 0.0001(6) -0.0057(7)
C25 0.0348(7) 0.0310(7) 0.0307(7) 0.0039(6) 0.0111(6) 0.0042(6)
C26 0.0454(9) 0.0453(9) 0.0377(9) 0.0067(7) 0.0141(7) 0.0013(7)
C30 0.0321(7) 0.0302(7) 0.0305(7) -0.0004(6) 0.0091(6) 0.0024(6)
C31 0.0364(8) 0.0361(8) 0.0396(8) -0.0007(6) 0.0102(7) 0.0039(6)
C10 0.0460(9) 0.0458(9) 0.0351(8) -0.0150(7) 0.0120(7) 0.0030(7)
C11 0.0582(12) 0.0682(13) 0.0445(10) -0.0041(9) 0.0287(9) 0.0075(10)
C12 0.0677(13) 0.0425(10) 0.0663(13) -0.0174(9) 0.0193(11) 0.0088(9)
C7 0.0419(9) 0.0401(9) 0.0407(9) -0.0094(7) 0.0150(7) -0.0135(7)
C8 0.0448(10) 0.0786(15) 0.0511(11) -0.0073(10) 0.0087(9) -0.0245(10)
C9 0.0739(14) 0.0503(11) 0.0623(13) 0.0050(10) 0.0107(11) -0.0274(11)
C19 0.0274(6) 0.0263(6) 0.0237(6) -0.0007(5) 0.0067(5) -0.0008(5)
C20 0.0320(7) 0.0365(8) 0.0263(7) 0.0015(6) 0.0032(6) -0.0050(6)
C21 0.0348(8) 0.0430(9) 0.0334(8) 0.0015(6) -0.0014(6) -0.0100(7)
C22 0.0283(8) 0.0426(9) 0.0581(11) 0.0003(8) 0.0097(7) -0.0029(7)
C23 0.0376(8) 0.0428(9) 0.0407(9) -0.0042(7) 0.0197(7) -0.0059(7)
C24 0.0344(8) 0.0380(8) 0.0294(7) -0.0046(6) 0.0124(6) -0.0045(6)
C13 0.0262(6) 0.0256(6) 0.0266(6) -0.0030(5) 0.0072(5) 0.0001(5)
C14 0.0296(7) 0.0322(7) 0.0405(8) -0.0094(6) 0.0119(6) -0.0041(6)
C15 0.0388(9) 0.0408(9) 0.0600(11) -0.0162(8) 0.0268(8) -0.0095(7)
C16 0.0430(9) 0.0441(10) 0.0755(13) -0.0196(9) 0.0324(9) -0.0026(8)
C17 0.0467(9) 0.0342(8) 0.0599(11) -0.0176(8) 0.0257(8) -0.0051(7)
C18 0.0366(8) 0.0272(7) 0.0450(9) -0.0067(6) 0.0158(7) -0.0017(6)
C28A 0.150(4) 0.150(4) 0.0560(17) -0.039(2) 0.052(2) -0.096(3)
C29A 0.0555(16) 0.134(3) 0.0627(17) 0.0389(18) 0.0217(13) 0.0020(17)
C27A 0.126(3) 0.076(2) 0.096(2) 0.0442(18) 0.071(2) 0.034(2)
C32 0.0662(13) 0.0570(12) 0.0689(14) 0.0123(11) 0.0190(11) 0.0258(11)
C33 0.0448(11) 0.0651(14) 0.0845(16) -0.0084(12) 0.0097(11) -0.0090(10)
C34 0.0631(13) 0.0496(11) 0.0679(13) -0.0091(10) 0.0345(11) -0.0028(9)
B1 0.0268(7) 0.0239(7) 0.0224(7) -0.0007(5) 0.0053(5) 0.0005(5)

loop_
_atom_type_symbol
_atom_type_description
_atom_type_scat_dispersion_real
_atom_type_scat_dispersion_imag
_atom_type_scat_source
C C 0.0033 0.0016 'International Tables Vol C Tables 4.2.6.8 and 6.1.1.4'
H H 0.0000 0.0000 'International Tables Vol C Tables 4.2.6.8 and 6.1.1.4'
B B 0.0013 0.0007 'International Tables Vol C Tables 4.2.6.8 and 6.1.1.4'
P P 0.1023 0.0942 'International Tables Vol C Tables 4.2.6.8 and 6.1.1.4'
Si Si 0.0817 0.0704 'International Tables Vol C Tables 4.2.6.8 and 6.1.1.4'

loop_
_exptl_crystal_face_index_h
_exptl_crystal_face_index_k
_exptl_crystal_face_index_l
_exptl_crystal_face_perp_dist
-1.00 0.00 1.00 0.0700
1.00 0.00 -1.00 0.0560
0.00 -1.00 -1.00 0.1920
0.00 1.00 1.00 0.2430
-1.00 1.00 -1.00 0.1580
1.00 -1.00 1.00 0.1530
0.00 1.00 0.00 0.2070
2.00 1.00 2.00 0.2250
-2.00 -1.00 -2.00 0.2000
0.00 -2.00 1.00 0.1940
0.00 -2.00 -1.00 0.1840
0.00 2.00 1.00 0.2310
1.00 2.00 -2.00 0.1450
1.00 1.00 -2.00 0.1330
1.00 -2.00 -2.00 0.1440
-1.00 0.00 2.00 0.1300
1.00 0.00 -2.00 0.1210
2.00 2.00 -1.00 0.1410
1.00 -2.00 -1.00 0.1300

loop_
_geom_angle_atom_site_label_1
_geom_angle_atom_site_label_2
_geom_angle_atom_site_label_3
_geom_angle
_geom_angle_site_symmetry_1
_geom_angle_site_symmetry_3
_geom_angle_publ_flag
C1 P1 Si1 97.26(5) . . ?
C1 P1 C10 105.82(8) . . ?
C1 P1 C7 108.92(8) . . ?
C10 P1 Si1 118.54(6) . . ?
C10 P1 C7 110.22(8) . . ?
C7 P1 Si1 114.51(6) . . ?
C25 Si1 P1 108.53(5) . . ?
C25 Si1 C30 103.03(7) . . ?
C25 Si1 B1 119.20(7) . . ?
C30 Si1 P1 103.75(5) . . ?
C30 Si1 B1 125.42(7) . . ?
B1 Si1 P1 94.40(4) . . ?
C26 Si2 C27A 110.10(11) . . ?
C26 Si2 C28B 105.2(8) . . ?
C28A Si2 C26 106.98(12) . . ?
C28A Si2 C29A 114.0(2) . . ?
C28A Si2 C27A 110.3(2) . . ?
C29A Si2 C26 106.57(11) . . ?
C29A Si2 C27A 108.81(18) . . ?
C29B Si2 C26 108.6(9) . . ?
C29B Si2 C27B 113.8(12) . . ?
C29B Si2 C28B 109.8(12) . . ?
C27B Si2 C26 111.9(8) . . ?
C27B Si2 C28B 107.1(11) . . ?
C31 Si3 C32 108.02(9) . . ?
C31 Si3 C33 107.69(10) . . ?
C31 Si3 C34 107.09(9) . . ?
C32 Si3 C33 111.69(12) . . ?
C32 Si3 C34 111.68(11) . . ?
C33 Si3 C34 110.45(11) . . ?
C2 C1 P1 117.22(10) . . ?
C2 C1 C6 122.08(14) . . ?
C6 C1 P1 120.60(12) . . ?
C1 C2 C3 115.03(13) . . ?
C1 C2 B1 126.34(12) . . ?
C3 C2 B1 118.61(12) . . ?
C2 C3 H3 118.4 . . ?
C4 C3 C2 123.19(15) . . ?
C4 C3 H3 118.4 . . ?
C3 C4 H4 119.9 . . ?
C3 C4 C5 120.18(16) . . ?
C5 C4 H4 119.9 . . ?
C4 C5 H5 120.5 . . ?
C6 C5 C4 119.02(15) . . ?
C6 C5 H5 120.5 . . ?
C1 C6 H6 119.8 . . ?
C5 C6 C1 120.47(15) . . ?
C5 C6 H6 119.8 . . ?
C26 C25 Si1 171.97(15) . . ?
C25 C26 Si2 175.18(16) . . ?
C31 C30 Si1 177.67(15) . . ?
C30 C31 Si3 178.08(16) . . ?
P1 C10 H10 107.2 . . ?
C11 C10 P1 111.00(12) . . ?
C11 C10 H10 107.2 . . ?
C12 C10 P1 112.66(13) . . ?
C12 C10 H10 107.2 . . ?
C12 C10 C11 111.20(16) . . ?
C10 C11 H11A 109.5 . . ?
C10 C11 H11B 109.5 . . ?
C10 C11 H11C 109.5 . . ?
H11A C11 H11B 109.5 . . ?
H11A C11 H11C 109.5 . . ?
H11B C11 H11C 109.5 . . ?
C10 C12 H12A 109.5 . . ?
C10 C12 H12B 109.5 . . ?
C10 C12 H12C 109.5 . . ?
H12A C12 H12B 109.5 . . ?
H12A C12 H12C 109.5 . . ?
H12B C12 H12C 109.5 . . ?
P1 C7 H7 106.5 . . ?
C8 C7 P1 112.82(13) . . ?
C8 C7 H7 106.5 . . ?
C8 C7 C9 110.52(16) . . ?
C9 C7 P1 113.43(14) . . ?
C9 C7 H7 106.5 . . ?
C7 C8 H8A 109.5 . . ?
C7 C8 H8B 109.5 . . ?
C7 C8 H8C 109.5 . . ?
H8A C8 H8B 109.5 . . ?
H8A C8 H8C 109.5 . . ?
H8B C8 H8C 109.5 . . ?
C7 C9 H9A 109.5 . . ?
C7 C9 H9B 109.5 . . ?
C7 C9 H9C 109.5 . . ?
H9A C9 H9B 109.5 . . ?
H9A C9 H9C 109.5 . . ?
H9B C9 H9C 109.5 . . ?
C20 C19 H19 106.0 . . ?
C20 C19 C24 109.46(12) . . ?
C20 C19 B1 113.77(11) . . ?
C24 C19 H19 106.0 . . ?
C24 C19 B1 114.80(11) . . ?
B1 C19 H19 106.0 . . ?
C19 C20 H20A 109.1 . . ?
C19 C20 H20B 109.1 . . ?
C19 C20 C21 112.29(12) . . ?
H20A C20 H20B 107.9 . . ?
C21 C20 H20A 109.1 . . ?
C21 C20 H20B 109.1 . . ?
C20 C21 H21A 109.4 . . ?
C20 C21 H21B 109.4 . . ?
H21A C21 H21B 108.0 . . ?
C22 C21 C20 110.95(13) . . ?
C22 C21 H21A 109.4 . . ?
C22 C21 H21B 109.4 . . ?
C21 C22 H22A 109.6 . . ?
C21 C22 H22B 109.6 . . ?
H22A C22 H22B 108.2 . . ?
C23 C22 C21 110.10(13) . . ?
C23 C22 H22A 109.6 . . ?
C23 C22 H22B 109.6 . . ?
C22 C23 H23A 109.3 . . ?
C22 C23 H23B 109.3 . . ?
C22 C23 C24 111.50(14) . . ?
H23A C23 H23B 108.0 . . ?
C24 C23 H23A 109.3 . . ?
C24 C23 H23B 109.3 . . ?
C19 C24 H24A 109.0 . . ?
C19 C24 H24B 109.0 . . ?
C23 C24 C19 112.96(12) . . ?
C23 C24 H24A 109.0 . . ?
C23 C24 H24B 109.0 . . ?
H24A C24 H24B 107.8 . . ?
C14 C13 H13 106.6 . . ?
C14 C13 B1 114.19(11) . . ?
C18 C13 H13 106.6 . . ?
C18 C13 C14 107.80(12) . . ?
C18 C13 B1 114.61(12) . . ?
B1 C13 H13 106.6 . . ?
C13 C14 H14A 108.9 . . ?
C13 C14 H14B 108.9 . . ?
H14A C14 H14B 107.8 . . ?
C15 C14 C13 113.16(12) . . ?
C15 C14 H14A 108.9 . . ?
C15 C14 H14B 108.9 . . ?
C14 C15 H15A 109.4 . . ?
C14 C15 H15B 109.4 . . ?
H15A C15 H15B 108.0 . . ?
C16 C15 C14 111.26(15) . . ?
C16 C15 H15A 109.4 . . ?
C16 C15 H15B 109.4 . . ?
C15 C16 H16A 109.5 . . ?
C15 C16 H16B 109.5 . . ?
C15 C16 C17 110.68(14) . . ?
H16A C16 H16B 108.1 . . ?
C17 C16 H16A 109.5 . . ?
C17 C16 H16B 109.5 . . ?
C16 C17 H17A 109.4 . . ?
C16 C17 H17B 109.4 . . ?
C16 C17 C18 111.18(14) . . ?
H17A C17 H17B 108.0 . . ?
C18 C17 H17A 109.4 . . ?
C18 C17 H17B 109.4 . . ?
C13 C18 H18A 109.1 . . ?
C13 C18 H18B 109.1 . . ?
C17 C18 C13 112.39(13) . . ?
C17 C18 H18A 109.1 . . ?
C17 C18 H18B 109.1 . . ?
H18A C18 H18B 107.9 . . ?
Si2 C28A H28A 109.5 . . ?
Si2 C28A H28B 109.5 . . ?
Si2 C28A H28C 109.5 . . ?
H28A C28A H28B 109.5 . . ?
H28A C28A H28C 109.5 . . ?
H28B C28A H28C 109.5 . . ?
Si2 C29A H29A 109.5 . . ?
Si2 C29A H29B 109.5 . . ?
Si2 C29A H29C 109.5 . . ?
H29A C29A H29B 109.5 . . ?
H29A C29A H29C 109.5 . . ?
H29B C29A H29C 109.5 . . ?
Si2 C27A H27A 109.5 . . ?
Si2 C27A H27B 109.5 . . ?
Si2 C27A H27C 109.5 . . ?
H27A C27A H27B 109.5 . . ?
H27A C27A H27C 109.5 . . ?
H27B C27A H27C 109.5 . . ?
Si3 C32 H32A 109.5 . . ?
Si3 C32 H32B 109.5 . . ?
Si3 C32 H32C 109.5 . . ?
H32A C32 H32B 109.5 . . ?
H32A C32 H32C 109.5 . . ?
H32B C32 H32C 109.5 . . ?
Si3 C33 H33A 109.5 . . ?
Si3 C33 H33B 109.5 . . ?
Si3 C33 H33C 109.5 . . ?
H33A C33 H33B 109.5 . . ?
H33A C33 H33C 109.5 . . ?
H33B C33 H33C 109.5 . . ?
Si3 C34 H34A 109.5 . . ?
Si3 C34 H34B 109.5 . . ?
Si3 C34 H34C 109.5 . . ?
H34A C34 H34B 109.5 . . ?
H34A C34 H34C 109.5 . . ?
H34B C34 H34C 109.5 . . ?
C2 B1 Si1 103.94(9) . . ?
C2 B1 C19 110.35(11) . . ?
C2 B1 C13 112.18(11) . . ?
C19 B1 Si1 110.04(9) . . ?
C19 B1 C13 114.23(11) . . ?
C13 B1 Si1 105.46(9) . . ?
Si2 C29B H29D 109.5 . . ?
Si2 C29B H29E 109.5 . . ?
Si2 C29B H29F 109.5 . . ?
H29D C29B H29E 109.5 . . ?
H29D C29B H29F 109.5 . . ?
H29E C29B H29F 109.5 . . ?
Si2 C27B H27D 109.5 . . ?
Si2 C27B H27E 109.5 . . ?
Si2 C27B H27F 109.5 . . ?
H27D C27B H27E 109.5 . . ?
H27D C27B H27F 109.5 . . ?
H27E C27B H27F 109.5 . . ?
Si2 C28B H28D 109.5 . . ?
Si2 C28B H28E 109.5 . . ?
Si2 C28B H28F 109.5 . . ?
H28D C28B H28E 109.5 . . ?
H28D C28B H28F 109.5 . . ?
H28E C28B H28F 109.5 . . ?

loop_
_geom_bond_atom_site_label_1
_geom_bond_atom_site_label_2
_geom_bond_distance
_geom_bond_site_symmetry_2
_geom_bond_publ_flag
P1 Si1 2.3050(6) . ?
P1 C1 1.8051(15) . ?
P1 C10 1.8401(16) . ?
P1 C7 1.8516(17) . ?
Si1 C25 1.8451(15) . ?
Si1 C30 1.8520(15) . ?
Si1 B1 2.0706(16) . ?
Si2 C26 1.8523(17) . ?
Si2 C28A 1.808(3) . ?
Si2 C29A 1.845(3) . ?
Si2 C27A 1.860(3) . ?
Si2 C29B 1.839(16) . ?
Si2 C27B 1.851(15) . ?
Si2 C28B 1.863(15) . ?
Si3 C31 1.8399(17) . ?
Si3 C32 1.856(2) . ?
Si3 C33 1.862(2) . ?
Si3 C34 1.864(2) . ?
C1 C2 1.405(2) . ?
C1 C6 1.411(2) . ?
C2 C3 1.410(2) . ?
C2 B1 1.638(2) . ?
C3 H3 0.9500 . ?
C3 C4 1.386(2) . ?
C4 H4 0.9500 . ?
C4 C5 1.387(3) . ?
C5 H5 0.9500 . ?
C5 C6 1.377(3) . ?
C6 H6 0.9500 . ?
C25 C26 1.202(2) . ?
C30 C31 1.197(2) . ?
C10 H10 1.0000 . ?
C10 C11 1.531(3) . ?
C10 C12 1.529(3) . ?
C11 H11A 0.9800 . ?
C11 H11B 0.9800 . ?
C11 H11C 0.9800 . ?
C12 H12A 0.9800 . ?
C12 H12B 0.9800 . ?
C12 H12C 0.9800 . ?
C7 H7 1.0000 . ?
C7 C8 1.525(3) . ?
C7 C9 1.530(3) . ?
C8 H8A 0.9800 . ?
C8 H8B 0.9800 . ?
C8 H8C 0.9800 . ?
C9 H9A 0.9800 . ?
C9 H9B 0.9800 . ?
C9 H9C 0.9800 . ?
C19 H19 1.0000 . ?
C19 C20 1.5341(19) . ?
C19 C24 1.537(2) . ?
C19 B1 1.643(2) . ?
C20 H20A 0.9900 . ?
C20 H20B 0.9900 . ?
C20 C21 1.534(2) . ?
C21 H21A 0.9900 . ?
C21 H21B 0.9900 . ?
C21 C22 1.518(3) . ?
C22 H22A 0.9900 . ?
C22 H22B 0.9900 . ?
C22 C23 1.518(2) . ?
C23 H23A 0.9900 . ?
C23 H23B 0.9900 . ?
C23 C24 1.529(2) . ?
C24 H24A 0.9900 . ?
C24 H24B 0.9900 . ?
C13 H13 1.0000 . ?
C13 C14 1.5406(19) . ?
C13 C18 1.5362(19) . ?
C13 B1 1.655(2) . ?
C14 H14A 0.9900 . ?
C14 H14B 0.9900 . ?
C14 C15 1.523(2) . ?
C15 H15A 0.9900 . ?
C15 H15B 0.9900 . ?
C15 C16 1.519(2) . ?
C16 H16A 0.9900 . ?
C16 H16B 0.9900 . ?
C16 C17 1.526(2) . ?
C17 H17A 0.9900 . ?
C17 H17B 0.9900 . ?
C17 C18 1.529(2) . ?
C18 H18A 0.9900 . ?
C18 H18B 0.9900 . ?
C28A H28A 0.9800 . ?
C28A H28B 0.9800 . ?
C28A H28C 0.9800 . ?
C29A H29A 0.9800 . ?
C29A H29B 0.9800 . ?
C29A H29C 0.9800 . ?
C27A H27A 0.9800 . ?
C27A H27B 0.9800 . ?
C27A H27C 0.9800 . ?
C32 H32A 0.9800 . ?
C32 H32B 0.9800 . ?
C32 H32C 0.9800 . ?
C33 H33A 0.9800 . ?
C33 H33B 0.9800 . ?
C33 H33C 0.9800 . ?
C34 H34A 0.9800 . ?
C34 H34B 0.9800 . ?
C34 H34C 0.9800 . ?
C29B H29D 0.9800 . ?
C29B H29E 0.9800 . ?
C29B H29F 0.9800 . ?
C27B H27D 0.9800 . ?
C27B H27E 0.9800 . ?
C27B H27F 0.9800 . ?
C28B H28D 0.9800 . ?
C28B H28E 0.9800 . ?
C28B H28F 0.9800 . ?

loop_
_geom_torsion_atom_site_label_1
_geom_torsion_atom_site_label_2
_geom_torsion_atom_site_label_3
_geom_torsion_atom_site_label_4
_geom_torsion
_geom_torsion_site_symmetry_1
_geom_torsion_site_symmetry_2
_geom_torsion_site_symmetry_3
_geom_torsion_site_symmetry_4
_geom_torsion_publ_flag
P1 C1 C2 C3 -178.04(11) . . . . ?
P1 C1 C2 B1 0.37(19) . . . . ?
P1 C1 C6 C5 177.82(14) . . . . ?
Si1 P1 C1 C2 5.60(12) . . . . ?
Si1 P1 C1 C6 -170.78(12) . . . . ?
Si1 P1 C10 C11 57.03(15) . . . . ?
Si1 P1 C10 C12 -68.42(15) . . . . ?
Si1 P1 C7 C8 -173.38(13) . . . . ?
Si1 P1 C7 C9 59.98(15) . . . . ?
C1 P1 C10 C11 -50.65(15) . . . . ?
C1 P1 C10 C12 -176.09(13) . . . . ?
C1 P1 C7 C8 -65.74(16) . . . . ?
C1 P1 C7 C9 167.62(14) . . . . ?
C1 C2 C3 C4 0.5(2) . . . . ?
C1 C2 B1 Si1 -6.90(17) . . . . ?
C1 C2 B1 C19 -124.86(14) . . . . ?
C1 C2 B1 C13 106.54(15) . . . . ?
C2 C1 C6 C5 1.6(3) . . . . ?
C2 C3 C4 C5 0.8(3) . . . . ?
C3 C2 B1 Si1 171.45(11) . . . . ?
C3 C2 B1 C19 53.50(17) . . . . ?
C3 C2 B1 C13 -75.10(16) . . . . ?
C3 C4 C5 C6 -0.9(3) . . . . ?
C4 C5 C6 C1 -0.2(3) . . . . ?
C6 C1 C2 C3 -1.7(2) . . . . ?
C6 C1 C2 B1 176.69(14) . . . . ?
C10 P1 C1 C2 128.05(12) . . . . ?
C10 P1 C1 C6 -48.33(15) . . . . ?
C10 P1 C7 C8 49.95(17) . . . . ?
C10 P1 C7 C9 -76.70(16) . . . . ?
C7 P1 C1 C2 -113.46(12) . . . . ?
C7 P1 C1 C6 70.16(14) . . . . ?
C7 P1 C10 C11 -168.27(13) . . . . ?
C7 P1 C10 C12 66.29(16) . . . . ?
C19 C20 C21 C22 57.30(18) . . . . ?
C20 C19 C24 C23 52.57(17) . . . . ?
C20 C19 B1 Si1 60.96(13) . . . . ?
C20 C19 B1 C2 175.10(12) . . . . ?
C20 C19 B1 C13 -57.42(16) . . . . ?
C20 C21 C22 C23 -57.54(18) . . . . ?
C21 C22 C23 C24 56.47(19) . . . . ?
C22 C23 C24 C19 -55.09(18) . . . . ?
C24 C19 C20 C21 -53.56(17) . . . . ?
C24 C19 B1 Si1 -66.23(13) . . . . ?
C24 C19 B1 C2 47.90(16) . . . . ?
C24 C19 B1 C13 175.39(12) . . . . ?
C13 C14 C15 C16 -56.3(2) . . . . ?
C14 C13 C18 C17 -55.79(17) . . . . ?
C14 C13 B1 Si1 66.69(13) . . . . ?
C14 C13 B1 C2 -45.81(16) . . . . ?
C14 C13 B1 C19 -172.35(12) . . . . ?
C14 C15 C16 C17 54.7(2) . . . . ?
C15 C16 C17 C18 -55.4(2) . . . . ?
C16 C17 C18 C13 57.4(2) . . . . ?
C18 C13 C14 C15 55.48(17) . . . . ?
C18 C13 B1 Si1 -168.26(10) . . . . ?
C18 C13 B1 C2 79.24(15) . . . . ?
C18 C13 B1 C19 -47.30(16) . . . . ?
B1 C2 C3 C4 -178.01(15) . . . . ?
B1 C19 C20 C21 176.51(13) . . . . ?
B1 C19 C24 C23 -178.07(13) . . . . ?
B1 C13 C14 C15 -175.94(13) . . . . ?
B1 C13 C18 C17 175.86(13) . . . . ?
